data_1535585
loop_
_publ_author_name
'Hoppe, R.'

_publ_section_title
;
 Neues ueber "Kationen-reiche" Oxide der Alkalimetalle
;
_journal_name_full 'Revue de Chimie Minerale'
_journal_page_first 549
_journal_page_last 575
_journal_volume 20
_journal_year 1983
_chemical_formula_sum 'Cu K O'
_chemical_name_systematic 'K Cu O'
_space_group_IT_number 119
_symmetry_space_group_name_Hall 'I -4 -2'
_symmetry_space_group_name_H-M 'I -4 m 2'
_cell_angle_alpha 90
_cell_angle_beta 90
_cell_angle_gamma 90
_cell_formula_units_Z 8
_cell_length_a 9.35
_cell_length_b 9.35
_cell_length_c 5.44
_cell_volume 475.578
_citation_journal_id_ASTM RVCMA8
_cod_data_source_file Hoppe_RVCMA8_1983_338.cif
_cod_data_source_block Cu1K1O1
_cod_original_cell_volume 475.5784
_cod_original_formula_sum 'Cu1 K1 O1'
_cod_database_code 1535585

loop_
_symmetry_equiv_pos_as_xyz
x,y,z
y,-x,-z
-x,-y,z
-y,x,-z
-x,y,z
y,x,-z
x,-y,z
-y,-x,-z
x+1/2,y+1/2,z+1/2
y+1/2,-x+1/2,-z+1/2
-x+1/2,-y+1/2,z+1/2
-y+1/2,x+1/2,-z+1/2
-x+1/2,y+1/2,z+1/2
y+1/2,x+1/2,-z+1/2
x+1/2,-y+1/2,z+1/2
-y+1/2,-x+1/2,-z+1/2

loop_
_atom_site_label
_atom_site_type_symbol
_atom_site_fract_x
_atom_site_fract_y
_atom_site_fract_z
_atom_site_occupancy
_atom_site_U_iso_or_equiv
K1 K+1 0.187 0 0.7484 1 0.0
Cu1 Cu+1 0.3603 0.8603 0.25 1 0.0
O1 O-2 0.778 0 0.2258 1 0.0
